data_7152356
loop_
_publ_author_name
'Narhe, Bharat D.'
'Sriramurthy, Vardhineedi'
'Yadav, Veejendra K.'

_publ_section_title
;
 A smooth rearrangement of N-p-toluenesulfonyl
 2-tert-butyldiphenylsilylmethyl-substituted azetidines into
 N-p-toluenesulfonyl 3-tert-butyldiphenylsilyl-substituted pyrrolidines.
;
_journal_issue 22
_journal_name_full 'Organic &amp; biomolecular chemistry'
_journal_page_first 4390
_journal_page_last 4399
_journal_paper_doi 10.1039/c2ob07140a
_journal_volume 10
_journal_year 2012
_chemical_absolute_configuration syn
_chemical_formula_moiety 'C34 H38 F N O3 S Si'
_chemical_formula_sum 'C34 H38 F N O3 S Si'
_chemical_formula_weight 587.82
_chemical_name_common REUT
_chemical_name_systematic
;
?
;
_space_group_IT_number 4
_symmetry_cell_setting monoclinic
_symmetry_space_group_name_Hall 'P 2yb'
_symmetry_space_group_name_H-M 'P 1 21 1'
_atom_sites_solution_hydrogens geom
_atom_sites_solution_primary direct
_atom_sites_solution_secondary difmap
_audit_creation_method SHELXL-97
_cell_angle_alpha 90.000(5)
_cell_angle_beta 90.409(5)
_cell_angle_gamma 90.000(5)
_cell_formula_units_Z 4
_cell_length_a 8.458(5)
_cell_length_b 36.758(5)
_cell_length_c 9.963(5)
_cell_measurement_reflns_used 2409
_cell_measurement_temperature 293(2)
_cell_measurement_theta_max 22.87
_cell_measurement_theta_min 2.22
_cell_volume 3097(2)
_computing_cell_refinement 'Bruker SMART'
_computing_data_collection 'Bruker SMART'
_computing_data_reduction 'Bruker SAINT'
_computing_molecular_graphics 'Bruker SHELXTL'
_computing_publication_material 'Bruker SHELXTL'
_computing_structure_refinement 'SHELXL-97 (Sheldrick, 1997)'
_computing_structure_solution 'Bruker SHELXTL'
_diffrn_ambient_temperature 293(2)
_diffrn_measured_fraction_theta_full 0.997
_diffrn_measured_fraction_theta_max 0.997
_diffrn_measurement_device_type 'BRUKER SMART APEX'
_diffrn_measurement_method 'phi and omega scans'
_diffrn_radiation_monochromator graphite
_diffrn_radiation_source 'fine-focus sealed tube'
_diffrn_radiation_type MoK\a
_diffrn_radiation_wavelength 0.71069
_diffrn_reflns_av_R_equivalents 0.0585
_diffrn_reflns_av_sigmaI/netI 0.1077
_diffrn_reflns_limit_h_max 10
_diffrn_reflns_limit_h_min -10
_diffrn_reflns_limit_k_max 46
_diffrn_reflns_limit_k_min -46
_diffrn_reflns_limit_l_max 12
_diffrn_reflns_limit_l_min -9
_diffrn_reflns_number 18022
_diffrn_reflns_theta_full 26.50
_diffrn_reflns_theta_max 26.50
_diffrn_reflns_theta_min 2.33
_exptl_absorpt_coefficient_mu 0.184
_exptl_absorpt_correction_T_max 1
_exptl_absorpt_correction_T_min 0.567890
_exptl_absorpt_correction_type empirical
_exptl_absorpt_process_details SADABS
_exptl_crystal_colour colorless
_exptl_crystal_density_diffrn 1.261
_exptl_crystal_density_method 'not measured'
_exptl_crystal_description cuboid
_exptl_crystal_F_000 1248
_exptl_crystal_size_max 0.086
_exptl_crystal_size_mid 0.061
_exptl_crystal_size_min 0.043
_refine_diff_density_max 0.607
_refine_diff_density_min -0.466
_refine_diff_density_rms 0.087
_refine_ls_abs_structure_details 'Flack H D (1983), Acta Cryst. A39, 876-881'
_refine_ls_abs_structure_Flack 0.03(10)
_refine_ls_extinction_method none
_refine_ls_goodness_of_fit_ref 1.015
_refine_ls_hydrogen_treatment mixed
_refine_ls_matrix_type full
_refine_ls_number_parameters 747
_refine_ls_number_reflns 11766
_refine_ls_number_restraints 1
_refine_ls_restrained_S_all 1.014
_refine_ls_R_factor_all 0.0930
_refine_ls_R_factor_gt 0.0643
_refine_ls_shift/su_max 0.001
_refine_ls_shift/su_mean 0.000
_refine_ls_structure_factor_coef Fsqd
_refine_ls_weighting_details 'calc w=1/[\s^2^(Fo^2^)+(0.0939P)^2^+0.0000P] where P=(Fo^2^+2Fc^2^)/3'
_refine_ls_weighting_scheme calc
_refine_ls_wR_factor_gt 0.1459
_refine_ls_wR_factor_ref 0.1870
_reflns_number_gt 8742
_reflns_number_total 11766
_reflns_threshold_expression >2sigma(I)
_cod_data_source_file c2ob07140a.txt
_cod_data_source_block baru
_cod_depositor_comments
;
The following automatic conversions were performed:

'_symmetry_cell_setting' value 'Monoclinic' changed to 'monoclinic'
according to /home/saulius/struct/CIF-dictionaries/cif_core.dic
dictionary named 'cif_core.dic' version 2.4.1 from 2010-06-29.

Automatic conversion script
Id: cif_fix_values 1715 2011-07-08 13:25:40Z adriana 
;
_cod_original_sg_symbol_H-M P2(1)
_cod_database_code 7152356

loop_
_symmetry_equiv_pos_as_xyz
'x, y, z'
'-x, y+1/2, -z'

loop_
_atom_site_label
_atom_site_type_symbol
_atom_site_fract_x
_atom_site_fract_y
_atom_site_fract_z
_atom_site_U_iso_or_equiv
_atom_site_adp_type
_atom_site_occupancy
_atom_site_symmetry_multiplicity
_atom_site_calc_flag
_atom_site_refinement_flags
S1 S 0.90927(14) 0.33235(4) 0.86907(13) 0.0243(3) Uani 1 1 d .
Si1 Si 0.59558(15) 0.57262(4) 0.66959(14) 0.0206(3) Uani 1 1 d .
S2 S 0.59120(14) 0.58538(4) 1.18091(13) 0.0240(3) Uani 1 1 d .
Si2 Si 0.90900(15) 0.34542(4) 0.35655(14) 0.0206(3) Uani 1 1 d .
F1 F 1.3268(3) 0.65969(9) 1.1982(3) 0.0369(8) Uani 1 1 d .
F2 F 0.1781(3) 0.25834(9) 0.8833(3) 0.0375(8) Uani 1 1 d .
O3 O 1.0363(4) 0.35732(10) 0.8222(4) 0.0293(9) Uani 1 1 d .
O5 O 0.7576(4) 0.69127(9) 0.7472(4) 0.0277(8) Uani 1 1 d .
O4 O 0.4630(4) 0.56101(10) 1.1322(4) 0.0289(8) Uani 1 1 d .
O1 O 0.7397(4) 0.22727(10) 0.4319(4) 0.0281(8) Uani 1 1 d .
O2 O 0.9215(4) 0.23833(9) 0.5916(4) 0.0282(8) Uani 1 1 d .
N2 N 0.6487(5) 0.61543(12) 1.0680(4) 0.0231(9) Uani 1 1 d .
O6 O 0.5768(4) 0.67964(10) 0.9069(4) 0.0309(9) Uani 1 1 d .
N1 N 0.8535(5) 0.30214(12) 0.7533(4) 0.0211(9) Uani 1 1 d .
C10 C 0.5632(6) 0.27254(14) 0.6389(5) 0.0222(10) Uani 1 1 d .
C11 C 0.5627(6) 0.24580(13) 0.7369(5) 0.0229(11) Uani 1 1 d .
H11 H 0.6514 0.2311 0.7479 0.027 Uiso 1 1 calc R
C62 C 0.7658(6) 0.55721(13) 1.1772(5) 0.0204(10) Uani 1 1 d .
C23 C 0.7143(6) 0.40012(14) 0.4760(5) 0.0234(11) Uani 1 1 d .
H23 H 0.7597 0.3924 0.5564 0.028 Uiso 1 1 calc R
C1 C 0.8472(6) 0.30778(14) 0.2400(5) 0.0229(11) Uani 1 1 d .
C53 C 0.7927(6) 0.63723(14) 0.8700(5) 0.0243(11) Uani 1 1 d .
H53 H 0.8304 0.6290 0.7822 0.029 Uiso 1 1 calc R
C22 C 0.7539(6) 0.38180(14) 0.3593(5) 0.0226(11) Uani 1 1 d .
C64 C 0.8824(6) 0.49825(15) 1.1707(5) 0.0269(12) Uani 1 1 d .
H64 H 0.8710 0.4731 1.1650 0.032 Uiso 1 1 calc R
C57 C 1.0704(6) 0.62445(14) 0.9385(5) 0.0264(11) Uani 1 1 d .
H57 H 1.0722 0.6068 0.8715 0.032 Uiso 1 1 calc R
C8 C 0.8038(6) 0.24729(14) 0.5290(5) 0.0250(11) Uani 1 1 d .
C27 C 0.6811(6) 0.39463(14) 0.2402(5) 0.0229(11) Uani 1 1 d .
H27 H 0.7026 0.3831 0.1594 0.027 Uiso 1 1 calc R
C63 C 0.7483(6) 0.51992(14) 1.1691(5) 0.0242(11) Uani 1 1 d .
H63 H 0.6482 0.5095 1.1627 0.029 Uiso 1 1 calc R
C65 C 1.0320(6) 0.51279(14) 1.1803(5) 0.0243(11) Uani 1 1 d .
C35 C 0.7527(6) 0.53653(13) 0.6722(5) 0.0211(10) Uani 1 1 d .
C60 C 1.0681(6) 0.67736(14) 1.1349(5) 0.0263(12) Uani 1 1 d .
H60 H 1.0694 0.6956 1.1997 0.032 Uiso 1 1 calc R
C52 C 0.6971(5) 0.60579(13) 0.9296(5) 0.0207(10) Uani 1 1 d .
H52 H 0.7702 0.5852 0.9382 0.025 Uiso 1 1 calc R
C30 C 0.4508(6) 0.36646(15) 0.8802(5) 0.0285(12) Uani 1 1 d .
H30 H 0.3517 0.3559 0.8900 0.034 Uiso 1 1 calc R
C15 C 0.4300(6) 0.29460(15) 0.6255(6) 0.0311(13) Uani 1 1 d .
H15 H 0.4284 0.3126 0.5601 0.037 Uiso 1 1 calc R
C17 C 0.9444(5) 0.32508(13) 0.5290(5) 0.0214(10) Uani 1 1 d .
H17A H 1.0135 0.3043 0.5173 0.026 Uiso 1 1 calc R
H17B H 1.0033 0.3429 0.5809 0.026 Uiso 1 1 calc R
C37 C 0.9070(6) 0.49034(15) 0.7915(6) 0.0306(12) Uani 1 1 d .
H37 H 0.9397 0.4799 0.8720 0.037 Uiso 1 1 calc R
C33 C 0.7493(6) 0.39684(14) 0.8551(5) 0.0253(11) Uani 1 1 d .
H33 H 0.8490 0.4074 0.8495 0.030 Uiso 1 1 calc R
C26 C 0.5787(6) 0.42397(14) 0.2408(5) 0.0270(12) Uani 1 1 d .
H26 H 0.5330 0.4320 0.1610 0.032 Uiso 1 1 calc R
C28 C 0.7342(6) 0.35954(14) 0.8656(5) 0.0232(11) Uani 1 1 d .
C67 C 0.9162(6) 0.57298(14) 1.1912(5) 0.0241(11) Uani 1 1 d .
H67 H 0.9269 0.5980 1.2003 0.029 Uiso 1 1 calc R
C38 C 0.9637(6) 0.47741(15) 0.6718(6) 0.0294(12) Uani 1 1 d .
H38 H 1.0323 0.4577 0.6714 0.035 Uiso 1 1 calc R
C51 C 0.5590(6) 0.59249(14) 0.8410(5) 0.0252(11) Uani 1 1 d .
H51A H 0.4877 0.6129 0.8290 0.030 Uiso 1 1 calc R
H51B H 0.5023 0.5743 0.8922 0.030 Uiso 1 1 calc R
C56 C 0.9372(6) 0.64568(13) 0.9538(5) 0.0242(11) Uani 1 1 d .
C16 C 0.8060(5) 0.31248(13) 0.6165(5) 0.0203(10) Uani 1 1 d .
H16 H 0.7347 0.3334 0.6251 0.024 Uiso 1 1 calc R
C12 C 0.4335(6) 0.24049(14) 0.8188(5) 0.0254(12) Uani 1 1 d .
H12 H 0.4334 0.2223 0.8836 0.030 Uiso 1 1 calc R
C6 C 0.6929(6) 0.30374(14) 0.1935(5) 0.0251(11) Uani 1 1 d .
H6 H 0.6184 0.3214 0.2143 0.030 Uiso 1 1 calc R
C9 C 0.7070(6) 0.28119(13) 0.5534(5) 0.0239(11) Uani 1 1 d .
H9 H 0.6682 0.2897 0.4660 0.029 Uiso 1 1 calc R
C58 C 1.1998(6) 0.62881(15) 1.0200(6) 0.0298(12) Uani 1 1 d .
H58 H 1.2885 0.6142 1.0094 0.036 Uiso 1 1 calc R
C36 C 0.8000(6) 0.51932(13) 0.7919(5) 0.0251(11) Uani 1 1 d .
H36 H 0.7591 0.5274 0.8731 0.030 Uiso 1 1 calc R
C24 C 0.6115(6) 0.42905(14) 0.4790(6) 0.0301(12) Uani 1 1 d .
H24 H 0.5873 0.4403 0.5600 0.036 Uiso 1 1 calc R
C39 C 0.9196(6) 0.49346(14) 0.5525(6) 0.0269(12) Uani 1 1 d .
H39 H 0.9596 0.4848 0.4719 0.032 Uiso 1 1 calc R
C54 C 0.6938(6) 0.67101(14) 0.8452(5) 0.0229(11) Uani 1 1 d .
C55 C 0.6745(6) 0.72498(15) 0.7153(6) 0.0355(13) Uani 1 1 d .
H55A H 0.7288 0.7374 0.6446 0.053 Uiso 1 1 calc R
H55B H 0.6716 0.7402 0.7936 0.053 Uiso 1 1 calc R
H55C H 0.5685 0.7195 0.6868 0.053 Uiso 1 1 calc R
C2 C 0.9525(6) 0.27959(14) 0.2083(5) 0.0294(12) Uani 1 1 d .
H2 H 1.0565 0.2810 0.2389 0.035 Uiso 1 1 calc R
C40 C 0.8153(6) 0.52265(13) 0.5523(5) 0.0254(11) Uani 1 1 d .
H40 H 0.7862 0.5332 0.4711 0.030 Uiso 1 1 calc R
C31 C 0.4619(6) 0.40361(14) 0.8651(5) 0.0257(11) Uani 1 1 d .
C14 C 0.2999(5) 0.29020(15) 0.7077(6) 0.0284(12) Uani 1 1 d .
H14 H 0.2119 0.3052 0.6993 0.034 Uiso 1 1 calc R
C5 C 0.6470(7) 0.27381(14) 0.1161(5) 0.0294(12) Uani 1 1 d .
H5 H 0.5439 0.2722 0.0837 0.035 Uiso 1 1 calc R
C7 C 0.8197(7) 0.19363(15) 0.4004(6) 0.0361(13) Uani 1 1 d .
H7A H 0.7639 0.1814 0.3294 0.054 Uiso 1 1 calc R
H7B H 0.8228 0.1784 0.4786 0.054 Uiso 1 1 calc R
H7C H 0.9257 0.1988 0.3722 0.054 Uiso 1 1 calc R
C41 C 0.4008(6) 0.55010(14) 0.6154(5) 0.0246(11) Uani 1 1 d .
C13 C 0.3050(6) 0.26303(15) 0.8016(6) 0.0293(12) Uani 1 1 d .
C49 C 0.5946(7) 0.66787(15) 0.4450(6) 0.0321(13) Uani 1 1 d .
H49 H 0.5209 0.6859 0.4251 0.038 Uiso 1 1 calc R
C29 C 0.5846(6) 0.34425(14) 0.8813(5) 0.0238(11) Uani 1 1 d .
H29 H 0.5740 0.3193 0.8924 0.029 Uiso 1 1 calc R
C45 C 0.6571(6) 0.61030(13) 0.5533(5) 0.0230(11) Uani 1 1 d .
C3 C 0.9057(7) 0.24958(16) 0.1326(6) 0.0359(14) Uani 1 1 d .
H3 H 0.9782 0.2314 0.1124 0.043 Uiso 1 1 calc R
C25 C 0.5442(6) 0.44136(15) 0.3601(6) 0.0309(13) Uani 1 1 d .
H25 H 0.4762 0.4612 0.3605 0.037 Uiso 1 1 calc R
C46 C 0.8108(6) 0.61392(14) 0.5053(5) 0.0253(11) Uani 1 1 d .
H46 H 0.8846 0.5959 0.5244 0.030 Uiso 1 1 calc R
C18 C 1.1023(6) 0.36808(14) 0.3074(5) 0.0245(11) Uani 1 1 d .
C34 C 0.3171(6) 0.42720(16) 0.8588(6) 0.0363(14) Uani 1 1 d .
H34A H 0.3480 0.4521 0.8476 0.054 Uiso 1 1 calc R
H34B H 0.2587 0.4247 0.9406 0.054 Uiso 1 1 calc R
H34C H 0.2519 0.4199 0.7843 0.054 Uiso 1 1 calc R
C59 C 1.1967(6) 0.65510(14) 1.1178(5) 0.0251(11) Uani 1 1 d .
C43 C 0.4023(7) 0.54173(19) 0.4652(6) 0.0465(17) Uani 1 1 d .
H43A H 0.4932 0.5272 0.4446 0.070 Uiso 1 1 calc R
H43B H 0.4066 0.5641 0.4155 0.070 Uiso 1 1 calc R
H43C H 0.3080 0.5287 0.4410 0.070 Uiso 1 1 calc R
C66 C 1.0482(6) 0.55078(14) 1.1912(5) 0.0259(11) Uani 1 1 d .
H66 H 1.1484 0.5610 1.1984 0.031 Uiso 1 1 calc R
C48 C 0.7487(6) 0.67089(15) 0.3980(5) 0.0304(12) Uani 1 1 d .
H48 H 0.7788 0.6907 0.3463 0.037 Uiso 1 1 calc R
C61 C 0.9370(6) 0.67211(13) 1.0540(5) 0.0227(11) Uani 1 1 d .
H61 H 0.8475 0.6864 1.0665 0.027 Uiso 1 1 calc R
C50 C 0.5510(6) 0.63811(14) 0.5211(5) 0.0277(12) Uani 1 1 d .
H50 H 0.4477 0.6366 0.5519 0.033 Uiso 1 1 calc R
C4 C 0.7536(7) 0.24688(14) 0.0880(5) 0.0294(12) Uani 1 1 d .
H4 H 0.7220 0.2267 0.0384 0.035 Uiso 1 1 calc R
C47 C 0.8563(7) 0.64375(14) 0.4299(6) 0.0318(13) Uani 1 1 d .
H47 H 0.9601 0.6456 0.4004 0.038 Uiso 1 1 calc R
C20 C 1.0939(7) 0.38284(17) 0.1635(6) 0.0380(14) Uani 1 1 d .
H20A H 1.0782 0.3630 0.1020 0.057 Uiso 1 1 calc R
H20B H 1.1910 0.3951 0.1428 0.057 Uiso 1 1 calc R
H20C H 1.0074 0.3996 0.1557 0.057 Uiso 1 1 calc R
C21 C 1.1307(8) 0.40009(19) 0.4041(7) 0.056(2) Uani 1 1 d .
H21A H 1.1368 0.3912 0.4946 0.084 Uiso 1 1 calc R
H21B H 1.0450 0.4171 0.3964 0.084 Uiso 1 1 calc R
H21C H 1.2281 0.4120 0.3818 0.084 Uiso 1 1 calc R
C32 C 0.6139(7) 0.41869(15) 0.8530(5) 0.0305(12) Uani 1 1 d .
H32 H 0.6247 0.4437 0.8435 0.037 Uiso 1 1 calc R
C68 C 1.1775(6) 0.48875(15) 1.1786(6) 0.0347(13) Uani 1 1 d .
H68A H 1.2706 0.5036 1.1859 0.052 Uiso 1 1 calc R
H68B H 1.1801 0.4753 1.0961 0.052 Uiso 1 1 calc R
H68C H 1.1740 0.4721 1.2528 0.052 Uiso 1 1 calc R
C42 C 0.3874(7) 0.51328(18) 0.6898(7) 0.0495(18) Uani 1 1 d .
H42A H 0.4783 0.4986 0.6705 0.074 Uiso 1 1 calc R
H42B H 0.2935 0.5008 0.6603 0.074 Uiso 1 1 calc R
H42C H 0.3819 0.5175 0.7847 0.074 Uiso 1 1 calc R
C44 C 0.2556(6) 0.57363(18) 0.6479(7) 0.0433(16) Uani 1 1 d .
H44A H 0.2632 0.5964 0.6015 0.065 Uiso 1 1 calc R
H44B H 0.2519 0.5780 0.7429 0.065 Uiso 1 1 calc R
H44C H 0.1613 0.5612 0.6198 0.065 Uiso 1 1 calc R
C19 C 1.2462(7) 0.3424(2) 0.3170(9) 0.062(2) Uani 1 1 d .
H19A H 1.2536 0.3326 0.4062 0.094 Uiso 1 1 calc R
H19B H 1.3408 0.3557 0.2972 0.094 Uiso 1 1 calc R
H19C H 1.2338 0.3229 0.2537 0.094 Uiso 1 1 calc R
H111 H 0.926(6) 0.2838(14) 0.761(5) 0.020(13) Uiso 1 1 d .
H100 H 0.599(6) 0.6327(17) 1.078(6) 0.033(18) Uiso 1 1 d .

loop_
_atom_site_aniso_label
_atom_site_aniso_U_11
_atom_site_aniso_U_22
_atom_site_aniso_U_33
_atom_site_aniso_U_23
_atom_site_aniso_U_13
_atom_site_aniso_U_12
S1 0.0215(6) 0.0299(7) 0.0214(7) -0.0010(5) -0.0001(5) -0.0001(5)
Si1 0.0202(7) 0.0211(7) 0.0205(7) -0.0009(6) -0.0003(5) -0.0010(6)
S2 0.0222(6) 0.0298(7) 0.0201(7) 0.0024(5) 0.0023(5) 0.0006(5)
Si2 0.0203(7) 0.0214(7) 0.0201(7) 0.0001(5) 0.0011(6) -0.0010(6)
F1 0.0270(16) 0.0413(19) 0.042(2) -0.0036(16) -0.0109(14) -0.0016(14)
F2 0.0236(15) 0.0422(19) 0.047(2) 0.0064(16) 0.0156(14) -0.0043(14)
O3 0.0241(18) 0.033(2) 0.031(2) -0.0049(17) -0.0010(16) -0.0037(16)
O5 0.0265(18) 0.0245(19) 0.032(2) 0.0061(16) 0.0060(16) 0.0027(15)
O4 0.0240(18) 0.034(2) 0.029(2) 0.0069(16) 0.0013(16) -0.0041(16)
O1 0.0279(18) 0.0274(19) 0.029(2) -0.0071(16) 0.0003(16) 0.0021(16)
O2 0.0266(19) 0.027(2) 0.031(2) -0.0005(16) -0.0024(16) -0.0002(15)
N2 0.022(2) 0.025(2) 0.022(2) -0.0003(19) 0.0027(18) 0.005(2)
O6 0.031(2) 0.034(2) 0.028(2) 0.0023(17) 0.0046(17) 0.0071(17)
N1 0.0186(19) 0.026(2) 0.018(2) -0.0015(18) 0.0002(17) 0.0025(18)
C10 0.025(2) 0.025(3) 0.016(2) -0.003(2) 0.001(2) 0.002(2)
C11 0.025(2) 0.020(3) 0.024(3) 0.000(2) -0.001(2) 0.001(2)
C62 0.025(2) 0.022(2) 0.014(2) -0.002(2) -0.002(2) 0.001(2)
C23 0.024(2) 0.032(3) 0.014(2) -0.001(2) -0.001(2) -0.001(2)
C1 0.024(2) 0.027(3) 0.018(2) -0.001(2) 0.004(2) -0.003(2)
C53 0.023(2) 0.027(3) 0.023(3) -0.004(2) 0.002(2) -0.001(2)
C22 0.025(3) 0.023(3) 0.021(3) 0.001(2) 0.004(2) -0.002(2)
C64 0.030(3) 0.028(3) 0.023(3) 0.008(2) 0.002(2) -0.003(2)
C57 0.022(2) 0.031(3) 0.026(3) -0.002(2) 0.005(2) 0.001(2)
C8 0.022(2) 0.031(3) 0.022(3) 0.004(2) 0.002(2) -0.006(2)
C27 0.023(2) 0.025(3) 0.021(3) 0.002(2) 0.000(2) -0.003(2)
C63 0.024(3) 0.030(3) 0.019(3) 0.005(2) 0.001(2) -0.003(2)
C65 0.026(3) 0.029(3) 0.018(3) 0.005(2) -0.005(2) 0.005(2)
C35 0.023(2) 0.024(3) 0.016(2) -0.004(2) 0.003(2) -0.001(2)
C60 0.035(3) 0.018(3) 0.025(3) -0.001(2) -0.001(2) -0.002(2)
C52 0.024(2) 0.025(3) 0.014(2) -0.002(2) -0.0056(19) 0.002(2)
C30 0.025(3) 0.032(3) 0.029(3) -0.001(2) 0.001(2) -0.005(2)
C15 0.029(3) 0.031(3) 0.033(3) 0.008(2) 0.001(2) -0.002(2)
C17 0.016(2) 0.025(3) 0.023(3) -0.002(2) -0.001(2) -0.003(2)
C37 0.034(3) 0.026(3) 0.031(3) 0.005(2) -0.008(2) -0.001(2)
C33 0.030(3) 0.027(3) 0.020(3) 0.000(2) 0.007(2) -0.001(2)
C26 0.027(3) 0.030(3) 0.024(3) 0.009(2) -0.002(2) 0.002(2)
C28 0.025(3) 0.030(3) 0.015(2) -0.003(2) 0.000(2) 0.001(2)
C67 0.028(3) 0.022(3) 0.022(3) -0.004(2) 0.002(2) -0.001(2)
C38 0.024(3) 0.022(3) 0.042(3) -0.001(2) 0.002(2) 0.001(2)
C51 0.030(3) 0.020(3) 0.025(3) -0.002(2) -0.003(2) -0.001(2)
C56 0.026(3) 0.025(3) 0.022(3) 0.001(2) 0.005(2) -0.004(2)
C16 0.019(2) 0.027(3) 0.015(2) 0.002(2) -0.0018(19) -0.001(2)
C12 0.024(3) 0.025(3) 0.027(3) -0.002(2) 0.004(2) -0.007(2)
C6 0.031(3) 0.026(3) 0.018(3) 0.002(2) 0.002(2) 0.000(2)
C9 0.025(2) 0.025(3) 0.022(3) 0.004(2) 0.003(2) 0.006(2)
C58 0.017(2) 0.038(3) 0.035(3) -0.005(2) 0.002(2) 0.003(2)
C36 0.028(3) 0.023(3) 0.024(3) -0.002(2) 0.003(2) -0.004(2)
C24 0.033(3) 0.027(3) 0.031(3) -0.005(2) 0.008(2) 0.002(2)
C39 0.026(3) 0.027(3) 0.028(3) -0.002(2) 0.008(2) 0.001(2)
C54 0.019(2) 0.028(3) 0.022(3) 0.001(2) -0.001(2) -0.004(2)
C55 0.035(3) 0.028(3) 0.044(4) 0.011(3) -0.002(3) 0.003(3)
C2 0.032(3) 0.032(3) 0.025(3) -0.001(2) 0.008(2) 0.008(2)
C40 0.031(3) 0.020(3) 0.026(3) 0.001(2) 0.005(2) -0.004(2)
C31 0.030(3) 0.025(3) 0.023(3) -0.002(2) 0.006(2) 0.000(2)
C14 0.014(2) 0.035(3) 0.036(3) 0.001(2) 0.001(2) 0.005(2)
C5 0.036(3) 0.028(3) 0.024(3) 0.007(2) -0.004(2) -0.005(2)
C7 0.039(3) 0.024(3) 0.045(4) -0.004(3) 0.004(3) 0.007(2)
C41 0.021(2) 0.026(3) 0.026(3) 0.000(2) 0.000(2) -0.003(2)
C13 0.023(3) 0.033(3) 0.032(3) 0.001(2) 0.005(2) -0.004(2)
C49 0.041(3) 0.026(3) 0.029(3) 0.006(2) 0.005(3) 0.011(3)
C29 0.026(2) 0.023(3) 0.023(3) 0.001(2) 0.004(2) 0.001(2)
C45 0.030(3) 0.021(3) 0.018(3) -0.004(2) 0.000(2) -0.002(2)
C3 0.043(3) 0.031(3) 0.034(3) -0.008(3) 0.000(3) 0.008(3)
C25 0.025(3) 0.022(3) 0.045(4) 0.000(2) 0.002(3) -0.002(2)
C46 0.027(3) 0.026(3) 0.024(3) 0.002(2) 0.002(2) -0.002(2)
C18 0.027(3) 0.027(3) 0.020(3) -0.001(2) -0.001(2) -0.004(2)
C34 0.029(3) 0.038(3) 0.042(4) 0.004(3) 0.004(3) 0.006(3)
C59 0.020(2) 0.026(3) 0.029(3) 0.002(2) -0.005(2) -0.005(2)
C43 0.043(3) 0.062(4) 0.035(4) -0.020(3) 0.000(3) -0.014(3)
C66 0.024(2) 0.030(3) 0.023(3) 0.000(2) 0.000(2) 0.001(2)
C48 0.044(3) 0.027(3) 0.021(3) 0.004(2) 0.006(2) -0.003(2)
C61 0.023(2) 0.022(3) 0.022(3) 0.002(2) -0.004(2) 0.002(2)
C50 0.029(3) 0.032(3) 0.022(3) 0.002(2) 0.003(2) 0.003(2)
C4 0.048(3) 0.021(3) 0.019(3) -0.005(2) 0.002(2) -0.004(2)
C47 0.035(3) 0.032(3) 0.029(3) -0.003(2) 0.008(2) -0.003(3)
C20 0.035(3) 0.044(3) 0.035(3) 0.011(3) 0.004(3) -0.007(3)
C21 0.062(4) 0.067(5) 0.040(4) -0.018(3) 0.027(3) -0.048(4)
C32 0.045(3) 0.022(3) 0.025(3) 0.003(2) 0.004(2) -0.002(3)
C68 0.032(3) 0.031(3) 0.041(4) 0.002(3) -0.001(3) 0.003(3)
C42 0.041(3) 0.053(4) 0.055(4) 0.024(3) -0.011(3) -0.020(3)
C44 0.017(3) 0.050(4) 0.063(4) -0.018(3) 0.003(3) -0.005(3)
C19 0.023(3) 0.062(5) 0.102(6) 0.043(4) 0.005(4) -0.001(3)

loop_
_atom_type_symbol
_atom_type_description
_atom_type_scat_dispersion_real
_atom_type_scat_dispersion_imag
_atom_type_scat_source
C C 0.0033 0.0016 'International Tables Vol C Tables 4.2.6.8 and 6.1.1.4'
H H 0.0000 0.0000 'International Tables Vol C Tables 4.2.6.8 and 6.1.1.4'
N N 0.0061 0.0033 'International Tables Vol C Tables 4.2.6.8 and 6.1.1.4'
O O 0.0106 0.0060 'International Tables Vol C Tables 4.2.6.8 and 6.1.1.4'
F F 0.0171 0.0103 'International Tables Vol C Tables 4.2.6.8 and 6.1.1.4'
Si Si 0.0817 0.0704 'International Tables Vol C Tables 4.2.6.8 and 6.1.1.4'
S S 0.1246 0.1234 'International Tables Vol C Tables 4.2.6.8 and 6.1.1.4'

loop_
_geom_angle_atom_site_label_1
_geom_angle_atom_site_label_2
_geom_angle_atom_site_label_3
_geom_angle
O3 S1 N1 113.2(2)
O3 S1 C28 104.4(2)
N1 S1 C28 97.4(2)
C35 Si1 C45 109.2(2)
C35 Si1 C51 112.4(2)
C45 Si1 C51 108.7(2)
C35 Si1 C41 107.8(2)
C45 Si1 C41 112.6(2)
C51 Si1 C41 106.0(2)
O4 S2 N2 113.5(2)
O4 S2 C62 104.1(2)
N2 S2 C62 97.2(2)
C22 Si2 C1 110.1(2)
C22 Si2 C17 112.0(2)
C1 Si2 C17 108.1(2)
C22 Si2 C18 107.1(2)
C1 Si2 C18 113.5(2)
C17 Si2 C18 106.0(2)
C54 O5 C55 115.7(4)
C8 O1 C7 116.3(4)
C52 N2 S2 123.9(4)
C52 N2 H100 118(5)
S2 N2 H100 107(4)
C16 N1 S1 123.0(3)
C16 N1 H111 116(3)
S1 N1 H111 104(3)
C11 C10 C15 118.3(5)
C11 C10 C9 123.2(4)
C15 C10 C9 118.2(4)
C12 C11 C10 121.5(5)
C12 C11 H11 119.3
C10 C11 H11 119.3
C63 C62 C67 120.8(5)
C63 C62 S2 118.9(4)
C67 C62 S2 120.1(4)
C24 C23 C22 123.5(5)
C24 C23 H23 118.3
C22 C23 H23 118.3
C6 C1 C2 116.2(5)
C6 C1 Si2 122.8(4)
C2 C1 Si2 120.6(4)
C56 C53 C54 111.4(4)
C56 C53 C52 111.6(4)
C54 C53 C52 112.9(4)
C56 C53 H53 106.8
C54 C53 H53 106.8
C52 C53 H53 106.8
C23 C22 C27 115.8(5)
C23 C22 Si2 122.2(4)
C27 C22 Si2 121.8(4)
C65 C64 C63 122.0(5)
C65 C64 H64 119.0
C63 C64 H64 119.0
C58 C57 C56 121.3(5)
C58 C57 H57 119.4
C56 C57 H57 119.4
O2 C8 O1 123.5(5)
O2 C8 C9 125.6(5)
O1 C8 C9 110.8(4)
C26 C27 C22 121.7(5)
C26 C27 H27 119.1
C22 C27 H27 119.1
C62 C63 C64 118.8(5)
C62 C63 H63 120.6
C64 C63 H63 120.6
C64 C65 C66 118.7(5)
C64 C65 C68 121.3(5)
C66 C65 C68 120.1(5)
C36 C35 C40 116.8(5)
C36 C35 Si1 121.8(4)
C40 C35 Si1 121.0(4)
C59 C60 C61 118.6(5)
C59 C60 H60 120.7
C61 C60 H60 120.7
N2 C52 C53 109.3(4)
N2 C52 C51 113.3(4)
C53 C52 C51 114.7(4)
N2 C52 H52 106.3
C53 C52 H52 106.3
C51 C52 H52 106.3
C31 C30 C29 121.7(5)
C31 C30 H30 119.2
C29 C30 H30 119.2
C14 C15 C10 121.4(5)
C14 C15 H15 119.3
C10 C15 H15 119.3
C16 C17 Si2 121.1(3)
C16 C17 H17A 107.0
Si2 C17 H17A 107.0
C16 C17 H17B 107.0
Si2 C17 H17B 107.0
H17A C17 H17B 106.8
C38 C37 C36 119.8(5)
C38 C37 H37 120.1
C36 C37 H37 120.1
C28 C33 C32 119.7(5)
C28 C33 H33 120.2
C32 C33 H33 120.2
C25 C26 C27 120.0(5)
C25 C26 H26 120.0
C27 C26 H26 120.0
C33 C28 C29 119.6(5)
C33 C28 S1 118.7(4)
C29 C28 S1 121.7(4)
C66 C67 C62 119.2(5)
C66 C67 H67 120.4
C62 C67 H67 120.4
C37 C38 C39 120.5(5)
C37 C38 H38 119.7
C39 C38 H38 119.7
C52 C51 Si1 120.9(3)
C52 C51 H51A 107.1
Si1 C51 H51A 107.1
C52 C51 H51B 107.1
Si1 C51 H51B 107.1
H51A C51 H51B 106.8
C57 C56 C61 118.6(5)
C57 C56 C53 118.8(5)
C61 C56 C53 122.4(4)
N1 C16 C17 113.6(4)
N1 C16 C9 109.1(4)
C17 C16 C9 113.9(4)
N1 C16 H16 106.6
C17 C16 H16 106.6
C9 C16 H16 106.6
C13 C12 C11 117.9(5)
C13 C12 H12 121.0
C11 C12 H12 121.0
C1 C6 C5 121.7(5)
C1 C6 H6 119.2
C5 C6 H6 119.2
C8 C9 C10 110.7(4)
C8 C9 C16 112.6(4)
C10 C9 C16 111.0(4)
C8 C9 H9 107.4
C10 C9 H9 107.4
C16 C9 H9 107.4
C57 C58 C59 119.0(5)
C57 C58 H58 120.5
C59 C58 H58 120.5
C37 C36 C35 121.4(5)
C37 C36 H36 119.3
C35 C36 H36 119.3
C23 C24 C25 119.3(5)
C23 C24 H24 120.4
C25 C24 H24 120.4
C38 C39 C40 120.0(5)
C38 C39 H39 120.0
C40 C39 H39 120.0
O6 C54 O5 123.9(5)
O6 C54 C53 125.7(5)
O5 C54 C53 110.4(4)
O5 C55 H55A 109.5
O5 C55 H55B 109.5
H55A C55 H55B 109.5
O5 C55 H55C 109.5
H55A C55 H55C 109.5
H55B C55 H55C 109.5
C3 C2 C1 121.9(5)
C3 C2 H2 119.1
C1 C2 H2 119.1
C39 C40 C35 121.5(5)
C39 C40 H40 119.3
C35 C40 H40 119.3
C30 C31 C32 117.6(5)
C30 C31 C34 121.4(5)
C32 C31 C34 121.0(5)
C13 C14 C15 117.9(5)
C13 C14 H14 121.1
C15 C14 H14 121.1
C4 C5 C6 120.1(5)
C4 C5 H5 119.9
C6 C5 H5 119.9
O1 C7 H7A 109.5
O1 C7 H7B 109.5
H7A C7 H7B 109.5
O1 C7 H7C 109.5
H7A C7 H7C 109.5
H7B C7 H7C 109.5
C43 C41 C44 109.4(5)
C43 C41 C42 107.1(5)
C44 C41 C42 109.2(5)
C43 C41 Si1 110.5(4)
C44 C41 Si1 112.5(4)
C42 C41 Si1 107.9(4)
F2 C13 C14 118.7(5)
F2 C13 C12 118.3(5)
C14 C13 C12 123.1(5)
C50 C49 C48 120.1(5)
C50 C49 H49 120.0
C48 C49 H49 120.0
C28 C29 C30 120.0(5)
C28 C29 H29 120.0
C30 C29 H29 120.0
C46 C45 C50 116.8(5)
C46 C45 Si1 123.0(4)
C50 C45 Si1 120.0(4)
C4 C3 C2 119.9(5)
C4 C3 H3 120.0
C2 C3 H3 120.0
C26 C25 C24 119.7(5)
C26 C25 H25 120.1
C24 C25 H25 120.1
C47 C46 C45 121.6(5)
C47 C46 H46 119.2
C45 C46 H46 119.2
C20 C18 C21 108.7(5)
C20 C18 C19 107.8(5)
C21 C18 C19 108.0(5)
C20 C18 Si2 111.2(4)
C21 C18 Si2 107.7(4)
C19 C18 Si2 113.3(4)
C31 C34 H34A 109.5
C31 C34 H34B 109.5
H34A C34 H34B 109.5
C31 C34 H34C 109.5
H34A C34 H34C 109.5
H34B C34 H34C 109.5
F1 C59 C60 119.2(5)
F1 C59 C58 118.9(4)
C60 C59 C58 121.8(5)
C41 C43 H43A 109.5
C41 C43 H43B 109.5
H43A C43 H43B 109.5
C41 C43 H43C 109.5
H43A C43 H43C 109.5
H43B C43 H43C 109.5
C67 C66 C65 120.5(5)
C67 C66 H66 119.8
C65 C66 H66 119.8
C47 C48 C49 118.7(5)
C47 C48 H48 120.6
C49 C48 H48 120.6
C60 C61 C56 120.7(5)
C60 C61 H61 119.6
C56 C61 H61 119.6
C49 C50 C45 122.1(5)
C49 C50 H50 118.9
C45 C50 H50 118.9
C3 C4 C5 120.2(5)
C3 C4 H4 119.9
C5 C4 H4 119.9
C46 C47 C48 120.6(5)
C46 C47 H47 119.7
C48 C47 H47 119.7
C18 C20 H20A 109.5
C18 C20 H20B 109.5
H20A C20 H20B 109.5
C18 C20 H20C 109.5
H20A C20 H20C 109.5
H20B C20 H20C 109.5
C18 C21 H21A 109.5
C18 C21 H21B 109.5
H21A C21 H21B 109.5
C18 C21 H21C 109.5
H21A C21 H21C 109.5
H21B C21 H21C 109.5
C33 C32 C31 121.4(5)
C33 C32 H32 119.3
C31 C32 H32 119.3
C65 C68 H68A 109.5
C65 C68 H68B 109.5
H68A C68 H68B 109.5
C65 C68 H68C 109.5
H68A C68 H68C 109.5
H68B C68 H68C 109.5
C41 C42 H42A 109.5
C41 C42 H42B 109.5
H42A C42 H42B 109.5
C41 C42 H42C 109.5
H42A C42 H42C 109.5
H42B C42 H42C 109.5
C41 C44 H44A 109.5
C41 C44 H44B 109.5
H44A C44 H44B 109.5
C41 C44 H44C 109.5
H44A C44 H44C 109.5
H44B C44 H44C 109.5
C18 C19 H19A 109.5
C18 C19 H19B 109.5
H19A C19 H19B 109.5
C18 C19 H19C 109.5
H19A C19 H19C 109.5
H19B C19 H19C 109.5

loop_
_geom_bond_atom_site_label_1
_geom_bond_atom_site_label_2
_geom_bond_distance
S1 O3 1.491(4)
S1 N1 1.667(4)
S1 C28 1.787(5)
Si1 C35 1.878(5)
Si1 C45 1.882(5)
Si1 C51 1.885(5)
Si1 C41 1.918(5)
S2 O4 1.485(4)
S2 N2 1.652(4)
S2 C62 1.804(5)
Si2 C22 1.873(5)
Si2 C1 1.878(5)
Si2 C17 1.896(5)
Si2 C18 1.902(5)
F1 C59 1.367(6)
F2 C13 1.363(6)
O5 C54 1.344(6)
O5 C55 1.458(6)
O1 C8 1.328(6)
O1 C7 1.445(6)
O2 C8 1.217(6)
N2 C52 1.484(6)
N2 H100 0.77(6)
O6 C54 1.211(6)
N1 C16 1.469(6)
N1 H111 0.92(5)
C10 C11 1.386(7)
C10 C15 1.393(7)
C10 C9 1.524(7)
C11 C12 1.382(6)
C11 H11 0.9300
C62 C63 1.381(7)
C62 C67 1.404(7)
C23 C24 1.374(7)
C23 C22 1.386(7)
C23 H23 0.9300
C1 C6 1.390(7)
C1 C2 1.404(7)
C53 C56 1.507(7)
C53 C54 1.516(7)
C53 C52 1.533(7)
C53 H53 0.9800
C22 C27 1.414(7)
C64 C65 1.376(7)
C64 C63 1.386(7)
C64 H64 0.9300
C57 C58 1.368(7)
C57 C56 1.380(7)
C57 H57 0.9300
C8 C9 1.512(7)
C27 C26 1.383(7)
C27 H27 0.9300
C63 H63 0.9300
C65 C66 1.407(7)
C65 C68 1.515(7)
C35 C36 1.405(7)
C35 C40 1.406(7)
C60 C59 1.372(7)
C60 C61 1.380(7)
C60 H60 0.9300
C52 C51 1.538(7)
C52 H52 0.9800
C30 C31 1.377(7)
C30 C29 1.395(7)
C30 H30 0.9300
C15 C14 1.385(7)
C15 H15 0.9300
C17 C16 1.536(6)
C17 H17A 0.9700
C17 H17B 0.9700
C37 C38 1.373(8)
C37 C36 1.398(7)
C37 H37 0.9300
C33 C28 1.381(7)
C33 C32 1.399(8)
C33 H33 0.9300
C26 C25 1.382(8)
C26 H26 0.9300
C28 C29 1.394(7)
C67 C66 1.383(7)
C67 H67 0.9300
C38 C39 1.376(8)
C38 H38 0.9300
C51 H51A 0.9700
C51 H51B 0.9700
C56 C61 1.393(7)
C16 C9 1.552(7)
C16 H16 0.9800
C12 C13 1.377(7)
C12 H12 0.9300
C6 C5 1.397(7)
C6 H6 0.9300
C9 H9 0.9800
C58 C59 1.372(7)
C58 H58 0.9300
C36 H36 0.9300
C24 C25 1.387(8)
C24 H24 0.9300
C39 C40 1.389(7)
C39 H39 0.9300
C55 H55A 0.9600
C55 H55B 0.9600
C55 H55C 0.9600
C2 C3 1.393(8)
C2 H2 0.9300
C40 H40 0.9300
C31 C32 1.406(8)
C31 C34 1.502(7)
C14 C13 1.369(7)
C14 H14 0.9300
C5 C4 1.369(8)
C5 H5 0.9300
C7 H7A 0.9600
C7 H7B 0.9600
C7 H7C 0.9600
C41 C43 1.528(7)
C41 C44 1.538(7)
C41 C42 1.548(8)
C49 C50 1.383(7)
C49 C48 1.392(7)
C49 H49 0.9300
C29 H29 0.9300
C45 C46 1.395(7)
C45 C50 1.396(7)
C3 C4 1.362(8)
C3 H3 0.9300
C25 H25 0.9300
C46 C47 1.385(7)
C46 H46 0.9300
C18 C20 1.534(7)
C18 C21 1.539(8)
C18 C19 1.543(8)
C34 H34A 0.9600
C34 H34B 0.9600
C34 H34C 0.9600
C43 H43A 0.9600
C43 H43B 0.9600
C43 H43C 0.9600
C66 H66 0.9300
C48 C47 1.386(8)
C48 H48 0.9300
C61 H61 0.9300
C50 H50 0.9300
C4 H4 0.9300
C47 H47 0.9300
C20 H20A 0.9600
C20 H20B 0.9600
C20 H20C 0.9600
C21 H21A 0.9600
C21 H21B 0.9600
C21 H21C 0.9600
C32 H32 0.9300
C68 H68A 0.9600
C68 H68B 0.9600
C68 H68C 0.9600
C42 H42A 0.9600
C42 H42B 0.9600
C42 H42C 0.9600
C44 H44A 0.9600
C44 H44B 0.9600
C44 H44C 0.9600
C19 H19A 0.9600
C19 H19B 0.9600
C19 H19C 0.9600

loop_
_geom_torsion_atom_site_label_1
_geom_torsion_atom_site_label_2
_geom_torsion_atom_site_label_3
_geom_torsion_atom_site_label_4
_geom_torsion
O4 S2 N2 C52 -52.4(5)
C62 S2 N2 C52 56.3(4)
O3 S1 N1 C16 -52.3(4)
C28 S1 N1 C16 56.9(4)
C15 C10 C11 C12 0.9(7)
C9 C10 C11 C12 175.3(5)
O4 S2 C62 C63 -16.8(4)
N2 S2 C62 C63 -133.3(4)
O4 S2 C62 C67 167.3(4)
N2 S2 C62 C67 50.8(4)
C22 Si2 C1 C6 -15.6(5)
C17 Si2 C1 C6 107.0(4)
C18 Si2 C1 C6 -135.7(4)
C22 Si2 C1 C2 172.1(4)
C17 Si2 C1 C2 -65.3(4)
C18 Si2 C1 C2 52.0(5)
C24 C23 C22 C27 -0.1(7)
C24 C23 C22 Si2 174.0(4)
C1 Si2 C22 C23 141.9(4)
C17 Si2 C22 C23 21.6(5)
C18 Si2 C22 C23 -94.2(4)
C1 Si2 C22 C27 -44.3(5)
C17 Si2 C22 C27 -164.6(4)
C18 Si2 C22 C27 79.6(4)
C7 O1 C8 O2 -1.3(7)
C7 O1 C8 C9 -178.9(4)
C23 C22 C27 C26 0.9(7)
Si2 C22 C27 C26 -173.3(4)
C67 C62 C63 C64 -2.0(7)
S2 C62 C63 C64 -177.9(4)
C65 C64 C63 C62 0.1(8)
C63 C64 C65 C66 1.1(8)
C63 C64 C65 C68 -178.5(5)
C45 Si1 C35 C36 138.6(4)
C51 Si1 C35 C36 17.9(5)
C41 Si1 C35 C36 -98.7(4)
C45 Si1 C35 C40 -48.8(5)
C51 Si1 C35 C40 -169.5(4)
C41 Si1 C35 C40 73.9(5)
S2 N2 C52 C53 -161.4(3)
S2 N2 C52 C51 69.4(5)
C56 C53 C52 N2 58.6(5)
C54 C53 C52 N2 -67.9(5)
C56 C53 C52 C51 -173.0(4)
C54 C53 C52 C51 60.6(5)
C11 C10 C15 C14 0.1(8)
C9 C10 C15 C14 -174.7(5)
C22 Si2 C17 C16 48.8(4)
C1 Si2 C17 C16 -72.7(4)
C18 Si2 C17 C16 165.3(4)
C22 C27 C26 C25 -0.5(8)
C32 C33 C28 C29 -3.5(8)
C32 C33 C28 S1 -179.6(4)
O3 S1 C28 C33 -14.9(5)
N1 S1 C28 C33 -131.2(4)
O3 S1 C28 C29 169.1(4)
N1 S1 C28 C29 52.7(5)
C63 C62 C67 C66 2.6(7)
S2 C62 C67 C66 178.5(4)
C36 C37 C38 C39 2.0(8)
N2 C52 C51 Si1 -171.5(3)
C53 C52 C51 Si1 62.1(5)
C35 Si1 C51 C52 49.6(4)
C45 Si1 C51 C52 -71.5(4)
C41 Si1 C51 C52 167.1(4)
C58 C57 C56 C61 0.5(8)
C58 C57 C56 C53 -174.2(5)
C54 C53 C56 C57 -151.8(5)
C52 C53 C56 C57 81.0(6)
C54 C53 C56 C61 33.7(7)
C52 C53 C56 C61 -93.4(6)
S1 N1 C16 C17 71.9(5)
S1 N1 C16 C9 -159.9(3)
Si2 C17 C16 N1 -172.1(3)
Si2 C17 C16 C9 62.2(5)
C10 C11 C12 C13 -0.9(8)
C2 C1 C6 C5 -1.9(7)
Si2 C1 C6 C5 -174.5(4)
O2 C8 C9 C10 -97.9(6)
O1 C8 C9 C10 79.6(5)
O2 C8 C9 C16 27.0(7)
O1 C8 C9 C16 -155.5(4)
C11 C10 C9 C8 32.4(7)
C15 C10 C9 C8 -153.2(5)
C11 C10 C9 C16 -93.5(6)
C15 C10 C9 C16 80.9(6)
N1 C16 C9 C8 -67.4(5)
C17 C16 C9 C8 60.6(5)
N1 C16 C9 C10 57.4(5)
C17 C16 C9 C10 -174.6(4)
C56 C57 C58 C59 -0.6(8)
C38 C37 C36 C35 -2.3(8)
C40 C35 C36 C37 1.5(7)
Si1 C35 C36 C37 174.4(4)
C22 C23 C24 C25 -1.0(8)
C37 C38 C39 C40 -0.9(8)
C55 O5 C54 O6 -1.3(7)
C55 O5 C54 C53 -179.0(4)
C56 C53 C54 O6 -98.6(6)
C52 C53 C54 O6 27.9(7)
C56 C53 C54 O5 79.0(5)
C52 C53 C54 O5 -154.5(4)
C6 C1 C2 C3 1.1(8)
Si2 C1 C2 C3 173.9(4)
C38 C39 C40 C35 0.1(8)
C36 C35 C40 C39 -0.4(7)
Si1 C35 C40 C39 -173.4(4)
C29 C30 C31 C32 -1.1(8)
C29 C30 C31 C34 177.7(5)
C10 C15 C14 C13 -1.0(8)
C1 C6 C5 C4 2.2(8)
C35 Si1 C41 C43 -74.0(4)
C45 Si1 C41 C43 46.6(5)
C51 Si1 C41 C43 165.4(4)
C35 Si1 C41 C44 163.4(4)
C45 Si1 C41 C44 -76.0(5)
C51 Si1 C41 C44 42.8(5)
C35 Si1 C41 C42 42.8(4)
C45 Si1 C41 C42 163.4(4)
C51 Si1 C41 C42 -77.8(4)
C15 C14 C13 F2 179.9(5)
C15 C14 C13 C12 1.0(8)
C11 C12 C13 F2 -179.0(5)
C11 C12 C13 C14 0.0(8)
C33 C28 C29 C30 2.9(8)
S1 C28 C29 C30 178.9(4)
C31 C30 C29 C28 -0.6(8)
C35 Si1 C45 C46 -14.1(5)
C51 Si1 C45 C46 109.0(4)
C41 Si1 C45 C46 -133.8(4)
C35 Si1 C45 C50 171.9(4)
C51 Si1 C45 C50 -65.1(4)
C41 Si1 C45 C50 52.1(5)
C1 C2 C3 C4 -0.6(8)
C27 C26 C25 C24 -0.6(8)
C23 C24 C25 C26 1.4(8)
C50 C45 C46 C47 0.3(7)
Si1 C45 C46 C47 -173.9(4)
C22 Si2 C18 C20 -65.3(4)
C1 Si2 C18 C20 56.5(4)
C17 Si2 C18 C20 175.0(4)
C22 Si2 C18 C21 53.8(5)
C1 Si2 C18 C21 175.5(4)
C17 Si2 C18 C21 -66.0(5)
C22 Si2 C18 C19 173.1(5)
C1 Si2 C18 C19 -65.1(5)
C17 Si2 C18 C19 53.4(5)
C61 C60 C59 F1 -179.3(4)
C61 C60 C59 C58 2.2(8)
C57 C58 C59 F1 -179.3(5)
C57 C58 C59 C60 -0.8(8)
C62 C67 C66 C65 -1.4(8)
C64 C65 C66 C67 -0.4(8)
C68 C65 C66 C67 179.2(5)
C50 C49 C48 C47 -0.4(8)
C59 C60 C61 C56 -2.3(8)
C57 C56 C61 C60 1.0(7)
C53 C56 C61 C60 175.5(5)
C48 C49 C50 C45 -0.2(8)
C46 C45 C50 C49 0.3(8)
Si1 C45 C50 C49 174.7(4)
C2 C3 C4 C5 0.8(8)
C6 C5 C4 C3 -1.6(8)
C45 C46 C47 C48 -0.9(8)
C49 C48 C47 C46 1.0(8)
C28 C33 C32 C31 1.8(8)
C30 C31 C32 C33 0.5(8)
C34 C31 C32 C33 -178.3(5)
